data_4501546
loop_
_publ_author_name
'Borel, C\'edric'
'Davies, Kate'
'Handa, Paul'
'Hedberg, Gustav'
'Oliver, Clive L.'
'Bourne, Susan A.'
'H\%akansson, Mikael'
'Langer, Vratislav'
'\"Ohrstr\"om, Lars'

_publ_section_title
;
 Family of Isoreticular Chiral Metal&#x2212;Organic Frameworks Based on
 Coordination and Hydrogen Bonds in [M[Co(ethylenediamine)(oxalato)2]2]
;
_journal_issue 4
_journal_name_full 'Crystal Growth &amp; Design'
_journal_page_first 1971
_journal_paper_doi 10.1021/cg1000842
_journal_volume 10
_journal_year 2010
_chemical_formula_sum 'C24 H32 Co4 Mn2 N8 O39'
_chemical_formula_weight 1402.18
_chemical_name_systematic
;
 ?
;
_space_group_IT_number 4
_symmetry_cell_setting monoclinic
_symmetry_space_group_name_Hall 'P 2yb'
_symmetry_space_group_name_H-M 'P 1 21 1'
_atom_sites_solution_hydrogens geom
_atom_sites_solution_primary direct
_atom_sites_solution_secondary difmap
_audit_creation_method SHELXL-97
_cell_angle_alpha 90.00
_cell_angle_beta 92.158(8)
_cell_angle_gamma 90.00
_cell_formula_units_Z 2
_cell_length_a 8.8416(18)
_cell_length_b 30.394(6)
_cell_length_c 8.8226(17)
_cell_measurement_reflns_used 17729
_cell_measurement_temperature 293(2)
_cell_measurement_theta_max 25
_cell_measurement_theta_min 3.5
_cell_volume 2369.2(8)
_computing_structure_refinement 'SHELXL-97 (Sheldrick, 1997)'
_diffrn_ambient_temperature 293(2)
_diffrn_measured_fraction_theta_full 0.993
_diffrn_measured_fraction_theta_max 0.993
_diffrn_measurement_device_type 'R-Axis IIc'
_diffrn_radiation_monochromator graphite
_diffrn_radiation_source 'rotating anode'
_diffrn_radiation_type MoK\a
_diffrn_radiation_wavelength 0.71073
_diffrn_reflns_av_R_equivalents 0.0573
_diffrn_reflns_av_sigmaI/netI 0.0668
_diffrn_reflns_limit_h_max 11
_diffrn_reflns_limit_h_min -11
_diffrn_reflns_limit_k_max 38
_diffrn_reflns_limit_k_min -38
_diffrn_reflns_limit_l_max 11
_diffrn_reflns_limit_l_min -11
_diffrn_reflns_number 17729
_diffrn_reflns_theta_full 27.00
_diffrn_reflns_theta_max 27.00
_diffrn_reflns_theta_min 1.34
_exptl_absorpt_coefficient_mu 2.008
_exptl_absorpt_correction_T_max 1.0000
_exptl_absorpt_correction_T_min 0.4558
_exptl_absorpt_correction_type empirical
_exptl_absorpt_process_details REQAB
_exptl_crystal_colour red
_exptl_crystal_density_diffrn 1.965
_exptl_crystal_density_method 'not measured'
_exptl_crystal_description prism
_exptl_crystal_F_000 1092
_exptl_crystal_size_max 0.1
_exptl_crystal_size_mid 0.1
_exptl_crystal_size_min 0.1
_refine_diff_density_max 3.860
_refine_diff_density_min -1.564
_refine_diff_density_rms 0.260
_refine_ls_abs_structure_details 'Flack H D (1983), Acta Cryst. A39, 876-881'
_refine_ls_abs_structure_Flack 0.03(3)
_refine_ls_extinction_method none
_refine_ls_goodness_of_fit_ref 1.035
_refine_ls_hydrogen_treatment constr
_refine_ls_matrix_type full
_refine_ls_number_parameters 684
_refine_ls_number_reflns 9973
_refine_ls_number_restraints 1
_refine_ls_restrained_S_all 1.035
_refine_ls_R_factor_all 0.1047
_refine_ls_R_factor_gt 0.0965
_refine_ls_shift/su_max 0.000
_refine_ls_shift/su_mean 0.000
_refine_ls_structure_factor_coef Fsqd
_refine_ls_weighting_details 'calc w=1/[\s^2^(Fo^2^)+(0.1729P)^2^+14.3102P] where P=(Fo^2^+2Fc^2^)/3'
_refine_ls_weighting_scheme calc
_refine_ls_wR_factor_gt 0.2634
_refine_ls_wR_factor_ref 0.2697
_reflns_number_gt 8239
_reflns_number_total 9973
_reflns_threshold_expression >2sigma(I)
_cod_data_source_file cg1000842_si_001.cif
_cod_data_source_block 3CoMn298
_cod_original_sg_symbol_H-M P2(1)
_cod_database_code 4501546

loop_
_symmetry_equiv_pos_as_xyz
'x, y, z'
'-x, y+1/2, -z'

loop_
_atom_site_label
_atom_site_type_symbol
_atom_site_fract_x
_atom_site_fract_y
_atom_site_fract_z
_atom_site_U_iso_or_equiv
_atom_site_adp_type
_atom_site_occupancy
_atom_site_symmetry_multiplicity
_atom_site_calc_flag
_atom_site_refinement_flags
C1 C 0.9276(12) 0.5715(3) 0.2651(11) 0.0192(19) Uani 1 1 d .
C2 C 1.0720(12) 0.5950(3) 0.2128(11) 0.0201(19) Uani 1 1 d .
C3 C 1.2712(10) 0.4648(3) 0.0665(10) 0.0146(17) Uani 1 1 d .
C4 C 1.2022(10) 0.4400(3) -0.0745(10) 0.0157(17) Uiso 1 1 d .
C5 C 1.0823(11) 0.5665(3) -0.2968(11) 0.0188(18) Uani 1 1 d .
C6 C 0.9465(11) 0.5937(3) -0.2429(12) 0.0209(19) Uani 1 1 d .
C7 C 0.6946(12) 0.4670(3) -0.1023(12) 0.023(2) Uani 1 1 d .
C8 C 0.7565(10) 0.4427(3) 0.0371(10) 0.0159(17) Uani 1 1 d .
C9 C 0.9552(14) 0.7158(3) 0.4927(13) 0.029(2) Uani 1 1 d .
H9A H 0.9149 0.7185 0.5930 0.035 Uiso 1 1 calc R
H9B H 0.9257 0.7415 0.4337 0.035 Uiso 1 1 calc R
C10 C 1.1250(15) 0.7116(3) 0.5035(13) 0.033(3) Uani 1 1 d .
H10A H 1.1666 0.7134 0.4036 0.039 Uiso 1 1 calc R
H10B H 1.1686 0.7350 0.5660 0.039 Uiso 1 1 calc R
C11 C 1.4945(11) 0.3205(3) -0.1113(14) 0.028(2) Uani 1 1 d .
H11A H 1.5551 0.2969 -0.1512 0.033 Uiso 1 1 calc R
H11B H 1.3901 0.3164 -0.1460 0.033 Uiso 1 1 calc R
C12 C 1.5072(11) 0.3213(4) 0.0575(14) 0.029(2) Uani 1 1 d .
H12A H 1.4620 0.2951 0.0995 0.034 Uiso 1 1 calc R
H12B H 1.6124 0.3228 0.0924 0.034 Uiso 1 1 calc R
C13 C -0.0683(11) 0.8239(3) 0.2839(12) 0.0207(19) Uani 1 1 d .
C14 C 0.0819(11) 0.8446(3) 0.2340(10) 0.0171(17) Uani 1 1 d .
C15 C 0.2882(11) 0.7152(3) 0.0752(12) 0.0213(19) Uani 1 1 d .
C16 C 0.2243(10) 0.6910(3) -0.0669(10) 0.0152(17) Uiso 1 1 d .
C17 C -0.0451(10) 0.8467(3) -0.2242(11) 0.0160(17) Uani 1 1 d .
C18 C 0.0840(11) 0.8173(3) -0.2778(11) 0.0199(18) Uani 1 1 d .
C19 C -0.2870(11) 0.7195(3) -0.0876(11) 0.0176(18) Uani 1 1 d .
C20 C -0.2220(11) 0.6942(3) 0.0523(12) 0.0204(19) Uani 1 1 d .
C21 C 0.0063(15) 0.9680(4) 0.5238(13) 0.031(3) Uani 1 1 d .
H21A H -0.0340 0.9708 0.6241 0.037 Uiso 1 1 calc R
H21B H -0.0124 0.9953 0.4692 0.037 Uiso 1 1 calc R
C22 C 0.1759(13) 0.9585(3) 0.5360(13) 0.029(2) Uani 1 1 d .
H22A H 0.2204 0.9610 0.4376 0.035 Uiso 1 1 calc R
H22B H 0.2265 0.9790 0.6053 0.035 Uiso 1 1 calc R
C23 C 0.5065(13) 0.5691(4) 0.0241(14) 0.031(2) Uani 1 1 d .
H23A H 0.4471 0.5435 0.0492 0.037 Uiso 1 1 calc R
H23B H 0.6102 0.5644 0.0601 0.037 Uiso 1 1 calc R
C24 C 0.4996(13) 0.5769(3) -0.1473(14) 0.030(2) Uani 1 1 d .
H24A H 0.5517 0.5536 -0.1995 0.036 Uiso 1 1 calc R
H24B H 0.3955 0.5781 -0.1859 0.036 Uiso 1 1 calc R
Co1 Co 1.0163(2) 0.62647(4) 0.48888(17) 0.0186(3) Uani 1 1 d .
Co2 Co 1.48365(15) 0.40860(4) -0.02455(16) 0.0170(3) Uani 1 1 d .
Co3 Co 0.03126(15) 0.87716(4) 0.50767(16) 0.0182(3) Uani 1 1 d .
Co4 Co 0.50589(19) 0.66038(4) -0.0169(2) 0.0192(3) Uani 1 1 d .
Mn1 Mn 0.98606(16) 0.51719(5) -0.01606(17) 0.0174(3) Uani 1 1 d .
Mn2 Mn 0.00447(19) 0.76902(5) 0.00649(19) 0.0164(3) Uani 1 1 d .
N1 N 0.8975(11) 0.6754(3) 0.4177(10) 0.0235(18) Uani 1 1 d .
H1A H 0.9036 0.6780 0.3165 0.028 Uiso 1 1 calc R
H1B H 0.7999 0.6712 0.4391 0.028 Uiso 1 1 calc R
N2 N 1.1575(11) 0.6696(3) 0.5709(10) 0.0251(18) Uani 1 1 d .
H2A H 1.1497 0.6713 0.6721 0.030 Uiso 1 1 calc R
H2B H 1.2527 0.6615 0.5513 0.030 Uiso 1 1 calc R
N3 N 1.4245(9) 0.3611(3) 0.1027(10) 0.0240(18) Uani 1 1 d .
H3A H 1.4471 0.3675 0.2006 0.029 Uiso 1 1 calc R
H3B H 1.3241 0.3566 0.0920 0.029 Uiso 1 1 calc R
N4 N 1.5516(10) 0.3639(3) -0.1610(10) 0.0228(17) Uani 1 1 d .
H4A H 1.5167 0.3697 -0.2560 0.027 Uiso 1 1 calc R
H4B H 1.6534 0.3636 -0.1605 0.027 Uiso 1 1 calc R
N5 N -0.0666(10) 0.9310(3) 0.4416(10) 0.0251(18) Uani 1 1 d .
H5A H -0.0577 0.9345 0.3410 0.030 Uiso 1 1 calc R
H5B H -0.1657 0.9300 0.4612 0.030 Uiso 1 1 calc R
N6 N 0.1893(10) 0.9132(3) 0.5939(10) 0.0256(18) Uani 1 1 d .
H6A H 0.1840 0.9134 0.6956 0.031 Uiso 1 1 calc R
H6B H 0.2798 0.9020 0.5706 0.031 Uiso 1 1 calc R
N7 N 0.4447(11) 0.6085(3) 0.0932(12) 0.029(2) Uani 1 1 d .
H7A H 0.4783 0.6104 0.1905 0.035 Uiso 1 1 calc R
H7B H 0.3430 0.6068 0.0917 0.035 Uiso 1 1 calc R
N8 N 0.5760(9) 0.6196(3) -0.1682(11) 0.0226(17) Uani 1 1 d .
H8A H 0.5541 0.6301 -0.2618 0.027 Uiso 1 1 calc R
H8B H 0.6769 0.6163 -0.1575 0.027 Uiso 1 1 calc R
O1 O 0.8687(8) 0.5422(2) 0.1849(8) 0.0198(14) Uani 1 1 d .
O2 O 1.1276(8) 0.5835(2) 0.0947(8) 0.0222(14) Uani 1 1 d .
O3 O 0.8785(8) 0.5837(2) 0.3920(8) 0.0186(13) Uani 1 1 d .
O4 O 1.1243(8) 0.6239(2) 0.3059(8) 0.0212(14) Uani 1 1 d .
O5 O 1.1953(8) 0.4946(2) 0.1241(8) 0.0197(14) Uani 1 1 d .
O6 O 1.0777(7) 0.4500(2) -0.1251(8) 0.0180(13) Uani 1 1 d .
O7 O 1.4032(8) 0.4523(2) 0.1133(8) 0.0190(13) Uani 1 1 d .
O8 O 1.2897(7) 0.4101(2) -0.1279(7) 0.0181(13) Uani 1 1 d .
O9 O 1.1281(8) 0.5356(2) -0.2147(8) 0.0216(14) Uani 1 1 d .
O10 O 0.8833(8) 0.5819(2) -0.1264(9) 0.0227(14) Uani 1 1 d .
O11 O 1.1372(8) 0.5780(2) -0.4198(8) 0.0213(14) Uani 1 1 d .
O12 O 0.9035(8) 0.6251(2) -0.3300(8) 0.0211(14) Uani 1 1 d .
O13 O 0.7739(8) 0.4967(2) -0.1551(9) 0.0226(15) Uani 1 1 d .
O14 O 0.8735(8) 0.4561(2) 0.1054(8) 0.0219(14) Uani 1 1 d .
O15 O 0.5627(8) 0.4546(2) -0.1537(8) 0.0200(14) Uani 1 1 d .
O16 O 0.6751(8) 0.4105(2) 0.0852(8) 0.0199(13) Uani 1 1 d .
O17 O -0.1262(8) 0.7942(2) 0.2044(8) 0.0209(14) Uani 1 1 d .
O18 O 0.1366(8) 0.8322(2) 0.1157(8) 0.0197(14) Uani 1 1 d .
O19 O -0.1186(8) 0.8385(2) 0.4057(9) 0.0233(15) Uani 1 1 d .
O20 O 0.1379(7) 0.8741(2) 0.3257(8) 0.0191(13) Uani 1 1 d .
O21 O 0.2124(8) 0.7434(2) 0.1345(8) 0.0228(15) Uani 1 1 d .
O22 O 0.0989(8) 0.7005(2) -0.1181(8) 0.0230(15) Uani 1 1 d .
O23 O 0.4201(8) 0.7017(2) 0.1250(8) 0.0219(14) Uani 1 1 d .
O24 O 0.3142(8) 0.6613(2) -0.1189(9) 0.0226(15) Uani 1 1 d .
O25 O -0.1068(8) 0.8369(2) -0.1033(8) 0.0195(14) Uani 1 1 d .
O26 O 0.1323(8) 0.7873(2) -0.1933(8) 0.0178(13) Uani 1 1 d .
O27 O -0.0818(7) 0.8784(3) -0.3112(8) 0.0236(14) Uani 1 1 d .
O28 O 0.1348(8) 0.8265(2) -0.4085(8) 0.0208(14) Uani 1 1 d .
O29 O -0.2095(8) 0.7513(2) -0.1390(8) 0.0197(14) Uani 1 1 d .
O31 O -0.4194(8) 0.7087(2) -0.1342(8) 0.0188(13) Uani 1 1 d .
O32 O -0.3018(8) 0.6622(2) 0.0936(8) 0.0215(14) Uani 1 1 d .
O30 O -0.1026(8) 0.7069(2) 0.1132(8) 0.0198(14) Uani 1 1 d .
O91 O 1.3289(9) 0.5259(3) -0.5991(9) 0.0301(17) Uani 1 1 d .
O92 O -0.3332(9) 0.7936(3) 0.5783(10) 0.0308(17) Uani 1 1 d .
O93 O 0.3970(9) 0.4488(3) -0.4448(9) 0.0328(17) Uani 1 1 d .
O94 O 0.4923(10) 0.8727(3) 0.5550(11) 0.043(2) Uani 1 1 d .
O95 O 0.5685(10) 0.5818(3) 0.3894(11) 0.041(2) Uani 1 1 d .
O96 O 0.5890(10) 0.7195(3) 0.4000(10) 0.037(2) Uani 1 1 d .
O97 O 0.4700(10) 0.6501(3) 0.5449(11) 0.043(2) Uani 1 1 d .

loop_
_atom_site_aniso_label
_atom_site_aniso_U_11
_atom_site_aniso_U_22
_atom_site_aniso_U_33
_atom_site_aniso_U_23
_atom_site_aniso_U_13
_atom_site_aniso_U_12
C1 0.030(5) 0.005(4) 0.023(5) -0.003(3) 0.005(4) -0.004(3)
C2 0.026(5) 0.009(4) 0.025(5) 0.006(3) 0.000(4) 0.002(3)
C3 0.021(4) 0.001(3) 0.022(4) -0.002(3) 0.002(3) 0.001(3)
C5 0.024(5) 0.006(4) 0.026(5) 0.003(3) -0.002(4) -0.001(3)
C6 0.018(4) 0.009(4) 0.035(5) 0.008(4) 0.002(4) -0.001(3)
C7 0.033(5) 0.006(4) 0.031(5) 0.009(4) 0.010(4) 0.006(4)
C8 0.018(4) 0.012(4) 0.018(4) -0.001(3) 0.004(3) 0.003(3)
C9 0.052(7) 0.006(4) 0.029(6) -0.003(4) 0.009(5) 0.007(4)
C10 0.058(8) 0.009(4) 0.032(6) 0.002(4) 0.007(5) -0.002(4)
C11 0.017(5) 0.016(4) 0.051(7) -0.009(4) 0.004(4) 0.001(4)
C12 0.017(5) 0.020(5) 0.049(7) 0.006(5) 0.005(4) -0.001(4)
C13 0.021(5) 0.015(4) 0.026(5) 0.002(4) 0.005(4) 0.001(4)
C14 0.027(5) 0.010(4) 0.015(4) 0.002(3) -0.001(3) -0.001(3)
C15 0.026(5) 0.013(4) 0.025(5) -0.004(4) 0.008(4) -0.008(4)
C17 0.022(4) 0.004(3) 0.023(4) 0.003(3) 0.000(3) -0.004(3)
C18 0.029(5) 0.009(4) 0.022(5) -0.001(3) 0.004(4) -0.004(3)
C19 0.023(5) 0.003(4) 0.027(5) 0.006(3) 0.005(4) -0.002(3)
C20 0.019(4) 0.015(4) 0.028(5) 0.005(4) 0.009(4) 0.001(3)
C21 0.056(8) 0.010(4) 0.026(5) -0.004(4) 0.011(5) -0.003(4)
C22 0.038(6) 0.023(5) 0.027(5) 0.001(4) 0.001(4) -0.001(4)
C23 0.030(6) 0.014(5) 0.048(7) 0.004(4) 0.002(5) -0.003(4)
C24 0.028(5) 0.011(4) 0.051(7) -0.010(4) -0.001(5) -0.001(4)
Co1 0.0258(8) 0.0104(6) 0.0197(6) -0.0002(5) 0.0019(5) -0.0011(5)
Co2 0.0204(6) 0.0086(6) 0.0222(7) 0.0009(6) 0.0030(5) 0.0003(5)
Co3 0.0254(8) 0.0100(6) 0.0194(6) 0.0000(5) 0.0026(5) 0.0004(6)
Co4 0.0171(6) 0.0097(6) 0.0309(9) 0.0003(5) 0.0017(5) 0.0004(4)
Mn1 0.0188(7) 0.0088(7) 0.0250(7) 0.0017(6) 0.0048(5) 0.0008(5)
Mn2 0.0212(7) 0.0106(7) 0.0178(7) 0.0003(5) 0.0045(5) -0.0005(5)
N1 0.036(5) 0.013(4) 0.022(4) -0.001(3) 0.003(3) -0.001(3)
N2 0.036(5) 0.015(4) 0.024(4) 0.005(3) 0.004(3) -0.003(3)
N3 0.018(4) 0.025(4) 0.029(5) 0.001(4) 0.000(3) -0.002(3)
N4 0.024(4) 0.019(4) 0.025(4) -0.005(3) 0.003(3) -0.003(3)
N5 0.027(4) 0.021(4) 0.027(4) 0.003(3) 0.001(3) -0.001(3)
N6 0.025(4) 0.030(5) 0.022(4) -0.003(4) 0.002(3) -0.003(4)
N7 0.026(5) 0.018(4) 0.043(6) 0.015(4) 0.005(4) -0.002(3)
N8 0.019(4) 0.014(4) 0.035(5) 0.000(3) 0.000(3) -0.001(3)
O1 0.024(3) 0.006(3) 0.030(4) -0.007(3) 0.002(3) -0.002(2)
O2 0.020(3) 0.014(3) 0.033(4) -0.001(3) 0.005(3) 0.001(3)
O3 0.024(3) 0.013(3) 0.020(3) -0.002(3) 0.006(3) -0.003(3)
O4 0.029(4) 0.012(3) 0.023(3) -0.001(3) 0.008(3) -0.009(3)
O5 0.021(4) 0.014(3) 0.024(3) -0.007(3) -0.003(3) 0.002(3)
O6 0.017(3) 0.009(3) 0.028(3) 0.001(3) 0.006(3) 0.003(2)
O7 0.020(3) 0.016(3) 0.021(3) -0.004(3) 0.001(3) 0.001(2)
O8 0.021(3) 0.011(3) 0.022(3) -0.001(3) 0.004(2) 0.004(3)
O9 0.032(4) 0.004(3) 0.029(4) 0.002(3) 0.004(3) 0.001(3)
O10 0.022(3) 0.016(3) 0.031(4) 0.002(3) 0.007(3) 0.001(3)
O11 0.022(3) 0.019(3) 0.024(3) 0.001(3) 0.003(3) 0.003(3)
O12 0.021(3) 0.020(3) 0.022(3) 0.003(3) 0.004(3) 0.003(3)
O13 0.017(4) 0.021(3) 0.030(4) 0.008(3) 0.003(3) -0.002(3)
O14 0.029(4) 0.010(3) 0.027(4) 0.000(3) 0.002(3) -0.006(3)
O15 0.021(3) 0.019(3) 0.020(3) 0.008(3) 0.000(3) 0.005(3)
O16 0.026(3) 0.011(3) 0.023(3) 0.001(3) 0.002(3) 0.000(3)
O17 0.024(3) 0.017(3) 0.021(3) -0.010(3) 0.004(3) -0.009(3)
O18 0.020(3) 0.017(3) 0.023(3) -0.004(3) 0.006(3) 0.001(3)
O19 0.019(3) 0.016(3) 0.035(4) -0.009(3) 0.005(3) 0.004(3)
O20 0.026(3) 0.008(3) 0.024(3) -0.003(3) 0.003(3) -0.006(3)
O21 0.019(3) 0.021(3) 0.029(4) -0.005(3) 0.004(3) 0.004(3)
O22 0.022(3) 0.022(3) 0.026(4) -0.005(3) 0.005(3) 0.003(3)
O23 0.021(3) 0.021(4) 0.023(4) -0.004(3) 0.002(3) 0.001(3)
O24 0.022(3) 0.009(3) 0.037(4) -0.002(3) 0.005(3) 0.003(3)
O25 0.026(3) 0.016(3) 0.017(3) -0.002(2) 0.005(3) -0.002(3)
O26 0.024(3) 0.016(3) 0.014(3) 0.003(2) 0.004(2) 0.001(3)
O27 0.019(3) 0.026(4) 0.027(3) 0.002(3) 0.009(3) 0.007(3)
O28 0.027(4) 0.017(3) 0.018(3) -0.003(3) 0.002(3) 0.000(3)
O29 0.022(3) 0.019(3) 0.019(3) 0.006(3) 0.005(2) -0.001(3)
O31 0.021(3) 0.014(3) 0.021(3) -0.001(3) -0.001(2) 0.002(2)
O32 0.022(3) 0.024(4) 0.019(3) -0.003(3) 0.003(2) -0.002(3)
O30 0.021(3) 0.017(3) 0.021(3) -0.001(3) 0.004(3) -0.007(3)
O91 0.036(4) 0.023(4) 0.031(4) 0.001(3) -0.001(3) 0.002(3)
O92 0.028(4) 0.029(4) 0.036(5) 0.004(3) 0.005(3) 0.005(3)
O93 0.041(5) 0.027(4) 0.030(4) -0.001(3) -0.006(3) 0.003(3)
O94 0.047(5) 0.024(4) 0.058(6) 0.006(4) 0.003(4) 0.008(4)
O95 0.030(4) 0.036(5) 0.057(6) 0.006(4) 0.000(4) 0.000(4)
O96 0.043(5) 0.021(4) 0.047(5) -0.016(4) -0.010(4) 0.003(3)
O97 0.041(5) 0.039(5) 0.049(6) 0.001(4) 0.001(4) 0.001(4)

loop_
_atom_type_symbol
_atom_type_description
_atom_type_scat_dispersion_real
_atom_type_scat_dispersion_imag
_atom_type_scat_source
C C 0.0033 0.0016 'International Tables Vol C Tables 4.2.6.8 and 6.1.1.4'
H H 0.0000 0.0000 'International Tables Vol C Tables 4.2.6.8 and 6.1.1.4'
Co Co 0.3494 0.9721 'International Tables Vol C Tables 4.2.6.8 and 6.1.1.4'
Mn Mn 0.3368 0.7283 'International Tables Vol C Tables 4.2.6.8 and 6.1.1.4'
N N 0.0061 0.0033 'International Tables Vol C Tables 4.2.6.8 and 6.1.1.4'
O O 0.0106 0.0060 'International Tables Vol C Tables 4.2.6.8 and 6.1.1.4'

loop_
_geom_angle_atom_site_label_1
_geom_angle_atom_site_label_2
_geom_angle_atom_site_label_3
_geom_angle
_geom_angle_site_symmetry_1
_geom_angle_site_symmetry_3
O1 C1 O3 124.2(9) . .
O1 C1 C2 119.6(9) . .
O3 C1 C2 116.2(8) . .
O2 C2 O4 126.7(9) . .
O2 C2 C1 119.2(9) . .
O4 C2 C1 114.1(8) . .
O5 C3 O7 125.6(8) . .
O5 C3 C4 118.4(8) . .
O7 C3 C4 116.0(7) . .
O6 C4 O8 126.1(9) . .
O6 C4 C3 119.8(8) . .
O8 C4 C3 114.1(7) . .
O9 C5 O11 125.8(9) . .
O9 C5 C6 117.6(9) . .
O11 C5 C6 116.6(8) . .
O10 C6 O12 125.7(9) . .
O10 C6 C5 118.6(8) . .
O12 C6 C5 115.6(9) . .
O13 C7 O15 126.5(9) . .
O13 C7 C8 117.6(10) . .
O15 C7 C8 115.9(8) . .
O14 C8 O16 123.3(9) . .
O14 C8 C7 120.1(8) . .
O16 C8 C7 116.4(8) . .
N1 C9 C10 106.6(8) . .
N2 C10 C9 106.5(9) . .
N4 C11 C12 105.6(8) . .
N3 C12 C11 105.3(9) . .
O17 C13 O19 125.9(9) . .
O17 C13 C14 118.4(9) . .
O19 C13 C14 115.7(9) . .
O18 C14 O20 126.3(9) . .
O18 C14 C13 119.1(8) . .
O20 C14 C13 114.6(8) . .
O21 C15 O23 125.4(9) . .
O21 C15 C16 119.6(9) . .
O23 C15 C16 114.9(8) . .
O22 C16 O24 126.5(9) . .
O22 C16 C15 119.3(8) . .
O24 C16 C15 114.1(8) . .
O25 C17 O27 125.9(9) . .
O25 C17 C18 118.5(8) . .
O27 C17 C18 115.6(8) . .
O26 C18 O28 125.0(9) . .
O26 C18 C17 118.9(8) . .
O28 C18 C17 116.1(8) . .
O31 C19 O29 125.5(9) . .
O31 C19 C20 116.1(8) . .
O29 C19 C20 118.1(8) . .
O30 C20 O32 126.5(10) . .
O30 C20 C19 118.8(8) . .
O32 C20 C19 114.7(9) . .
N5 C21 C22 107.6(9) . .
N6 C22 C21 105.5(9) . .
N7 C23 C24 106.6(9) . .
N8 C24 C23 104.9(9) . .
O4 Co1 N1 92.3(4) . .
O4 Co1 O12 176.2(3) . 1_556
N1 Co1 O12 89.7(3) . 1_556
O4 Co1 N2 90.4(3) . .
N1 Co1 N2 86.3(4) . .
O12 Co1 N2 93.0(4) 1_556 .
O4 Co1 O3 85.8(3) . .
N1 Co1 O3 92.7(3) . .
O12 Co1 O3 90.9(3) 1_556 .
N2 Co1 O3 176.0(3) . .
O4 Co1 O11 92.0(3) . 1_556
N1 Co1 O11 175.1(3) . 1_556
O12 Co1 O11 86.3(3) 1_556 1_556
N2 Co1 O11 91.2(3) . 1_556
O3 Co1 O11 90.1(3) . 1_556
O8 Co2 N3 92.2(3) . .
O8 Co2 O16 176.4(3) . 1_655
N3 Co2 O16 89.0(3) . 1_655
O8 Co2 N4 90.8(3) . .
N3 Co2 N4 86.1(4) . .
O16 Co2 N4 92.7(3) 1_655 .
O8 Co2 O15 92.2(3) . 1_655
N3 Co2 O15 174.6(3) . 1_655
O16 Co2 O15 86.8(3) 1_655 1_655
N4 Co2 O15 90.8(3) . 1_655
O8 Co2 O7 86.5(3) . .
N3 Co2 O7 91.9(3) . .
O16 Co2 O7 90.0(3) 1_655 .
N4 Co2 O7 176.7(3) . .
O15 Co2 O7 91.4(3) 1_655 .
O20 Co3 N6 89.2(3) . .
O20 Co3 O27 177.7(3) . 1_556
N6 Co3 O27 93.0(4) . 1_556
O20 Co3 O28 92.4(3) . 1_556
N6 Co3 O28 88.6(4) . 1_556
O27 Co3 O28 87.2(3) 1_556 1_556
O20 Co3 N5 91.0(3) . .
N6 Co3 N5 87.0(4) . .
O27 Co3 N5 89.6(4) 1_556 .
O28 Co3 N5 174.4(3) 1_556 .
O20 Co3 O19 86.1(3) . .
N6 Co3 O19 175.0(4) . .
O27 Co3 O19 91.7(3) 1_556 .
O28 Co3 O19 90.0(3) 1_556 .
N5 Co3 O19 94.7(4) . .
O24 Co4 O31 93.0(3) . 1_655
O24 Co4 O32 176.8(3) . 1_655
O31 Co4 O32 86.3(3) 1_655 1_655
O24 Co4 N8 89.2(3) . .
O31 Co4 N8 89.6(3) 1_655 .
O32 Co4 N8 93.9(3) 1_655 .
O24 Co4 N7 89.4(4) . .
O31 Co4 N7 174.8(4) 1_655 .
O32 Co4 N7 91.6(4) 1_655 .
N8 Co4 N7 85.9(4) . .
O24 Co4 O23 86.1(3) . .
O31 Co4 O23 90.2(3) 1_655 .
O32 Co4 O23 90.8(3) 1_655 .
N8 Co4 O23 175.3(3) . .
N7 Co4 O23 94.6(4) . .
O1 Mn1 O9 145.3(3) . .
O1 Mn1 O13 97.1(3) . .
O9 Mn1 O13 96.9(3) . .
O1 Mn1 O5 93.6(3) . .
O9 Mn1 O5 91.8(3) . .
O13 Mn1 O5 146.8(3) . .
O1 Mn1 O10 82.0(3) . .
O9 Mn1 O10 72.0(2) . .
O13 Mn1 O10 73.2(3) . .
O5 Mn1 O10 139.7(3) . .
O1 Mn1 O14 72.0(2) . .
O9 Mn1 O14 142.6(2) . .
O13 Mn1 O14 71.4(3) . .
O5 Mn1 O14 82.3(3) . .
O10 Mn1 O14 132.4(3) . .
O1 Mn1 O6 141.5(2) . .
O9 Mn1 O6 72.3(2) . .
O13 Mn1 O6 80.6(3) . .
O5 Mn1 O6 71.7(2) . .
O10 Mn1 O6 132.1(3) . .
O14 Mn1 O6 70.8(2) . .
O26 Mn2 O21 93.1(3) . .
O26 Mn2 O17 145.6(3) . .
O21 Mn2 O17 99.2(3) . .
O26 Mn2 O29 92.8(3) . .
O21 Mn2 O29 146.3(3) . .
O17 Mn2 O29 94.4(3) . .
O26 Mn2 O30 139.3(2) . .
O21 Mn2 O30 81.6(3) . .
O17 Mn2 O30 74.7(2) . .
O29 Mn2 O30 72.5(2) . .
O26 Mn2 O18 82.2(2) . .
O21 Mn2 O18 72.7(3) . .
O17 Mn2 O18 71.2(2) . .
O29 Mn2 O18 141.0(3) . .
O30 Mn2 O18 132.7(2) . .
O26 Mn2 O25 71.6(2) . .
O21 Mn2 O25 142.1(3) . .
O17 Mn2 O25 79.2(3) . .
O29 Mn2 O25 70.8(2) . .
O30 Mn2 O25 132.5(2) . .
O18 Mn2 O25 70.9(2) . .
O26 Mn2 O22 70.7(3) . .
O21 Mn2 O22 69.9(3) . .
O17 Mn2 O22 143.7(3) . .
O29 Mn2 O22 80.9(2) . .
O30 Mn2 O22 69.6(3) . .
O18 Mn2 O22 131.8(2) . .
O25 Mn2 O22 131.0(2) . .
C9 N1 Co1 108.9(7) . .
C10 N2 Co1 109.5(7) . .
C12 N3 Co2 108.1(7) . .
C11 N4 Co2 108.9(6) . .
C21 N5 Co3 108.4(7) . .
C22 N6 Co3 110.5(7) . .
C23 N7 Co4 110.0(7) . .
C24 N8 Co4 108.4(7) . .
C1 O1 Mn1 120.2(6) . .
C1 O3 Co1 110.6(6) . .
C2 O4 Co1 113.0(6) . .
C3 O5 Mn1 115.7(6) . .
C4 O6 Mn1 112.3(6) . .
C3 O7 Co2 110.5(6) . .
C4 O8 Co2 112.4(6) . .
C5 O9 Mn1 117.3(6) . .
C6 O10 Mn1 113.9(6) . .
C5 O11 Co1 109.8(6) . 1_554
C6 O12 Co1 111.5(6) . 1_554
C7 O13 Mn1 117.4(7) . .
C8 O14 Mn1 112.9(6) . .
C7 O15 Co2 110.0(6) . 1_455
C8 O16 Co2 110.4(6) . 1_455
C13 O17 Mn2 118.0(6) . .
C14 O18 Mn2 112.5(6) . .
C13 O19 Co3 110.3(6) . .
C14 O20 Co3 111.9(6) . .
C15 O21 Mn2 118.5(7) . .
C16 O22 Mn2 110.3(6) . .
C15 O23 Co4 110.7(6) . .
C16 O24 Co4 113.1(6) . .
C17 O25 Mn2 110.6(6) . .
C18 O26 Mn2 119.4(6) . .
C17 O27 Co3 111.1(6) . 1_554
C18 O28 Co3 110.0(6) . 1_554
C19 O29 Mn2 114.7(6) . .
C19 O31 Co4 110.7(6) . 1_455
C20 O32 Co4 111.6(7) . 1_455
C20 O30 Mn2 115.6(6) . .

loop_
_geom_bond_atom_site_label_1
_geom_bond_atom_site_label_2
_geom_bond_distance
_geom_bond_site_symmetry_2
C1 O1 1.241(11) .
C1 O3 1.271(12) .
C1 C2 1.548(14) .
C2 O2 1.220(12) .
C2 O4 1.278(12) .
C3 O5 1.249(11) .
C3 O7 1.281(11) .
C3 C4 1.558(12) .
C4 O6 1.211(11) .
C4 O8 1.294(11) .
C5 O9 1.245(11) .
C5 O11 1.256(12) .
C5 C6 1.548(13) .
C6 O10 1.241(12) .
C6 O12 1.274(12) .
C7 O13 1.245(12) .
C7 O15 1.291(13) .
C7 C8 1.518(13) .
C8 O14 1.246(12) .
C8 O16 1.295(11) .
C9 N1 1.476(13) .
C9 C10 1.506(17) .
C10 N2 1.435(12) .
C11 N4 1.483(13) .
C11 C12 1.489(17) .
C12 N3 1.476(14) .
C13 O17 1.242(12) .
C13 O19 1.259(12) .
C13 C14 1.549(13) .
C14 O18 1.226(12) .
C14 O20 1.293(11) .
C15 O21 1.218(12) .
C15 O23 1.298(13) .
C15 C16 1.543(13) .
C16 O22 1.216(11) .
C16 O24 1.297(11) .
C17 O25 1.252(11) .
C17 O27 1.268(11) .
C17 C18 1.536(13) .
C18 O26 1.244(12) .
C18 O28 1.284(12) .
C19 O31 1.269(12) .
C19 O29 1.277(11) .
C19 C20 1.547(13) .
C20 O30 1.228(12) .
C20 O32 1.264(12) .
C21 N5 1.474(13) .
C21 C22 1.526(17) .
C22 N6 1.472(13) .
C23 N7 1.458(15) .
C23 C24 1.530(17) .
C24 N8 1.478(12) .
Co1 O4 1.908(7) .
Co1 N1 1.913(9) .
Co1 O12 1.916(7) 1_556
Co1 N2 1.931(9) .
Co1 O3 1.955(7) .
Co1 O11 1.974(7) 1_556
Co2 O8 1.912(7) .
Co2 N3 1.914(9) .
Co2 O16 1.919(7) 1_655
Co2 N4 1.926(8) .
Co2 O15 1.950(7) 1_655
Co2 O7 1.952(7) .
Co3 O20 1.895(7) .
Co3 N6 1.912(9) .
Co3 O27 1.917(7) 1_556
Co3 O28 1.925(7) 1_556
Co3 N5 1.931(9) .
Co3 O19 1.964(7) .
Co4 O24 1.889(7) .
Co4 O31 1.928(7) 1_655
Co4 O32 1.929(7) 1_655
Co4 N8 1.940(9) .
Co4 N7 1.940(8) .
Co4 O23 1.947(7) .
Mn1 O1 2.222(7) .
Mn1 O9 2.264(7) .
Mn1 O13 2.289(8) .
Mn1 O5 2.291(7) .
Mn1 O10 2.361(7) .
Mn1 O14 2.381(7) .
Mn1 O6 2.411(7) .
Mn2 O26 2.201(7) .
Mn2 O21 2.259(7) .
Mn2 O17 2.263(7) .
Mn2 O29 2.309(7) .
Mn2 O30 2.328(7) .
Mn2 O18 2.427(7) .
Mn2 O25 2.468(7) .
Mn2 O22 2.513(7) .
O11 Co1 1.974(7) 1_554
O12 Co1 1.916(7) 1_554
O15 Co2 1.950(7) 1_455
O16 Co2 1.919(7) 1_455
O27 Co3 1.917(7) 1_554
O28 Co3 1.925(7) 1_554
O31 Co4 1.928(7) 1_455
O32 Co4 1.929(7) 1_455
